data_9008450
loop_
_publ_author_name
'Redhammer, G. J.'
'Roth, G.'

_publ_section_title
;
 Structural variation and crystal chemistry of LiMe3+Si2O6 clinopyroxenes
 Me3+ = Al, Ga, Cr, V, Fe, Sc, and In
 Sample: ScFe25
;
_journal_name_full 'Zeitschrift fur Kristallographie'
_journal_page_first 278
_journal_page_last 294
_journal_paper_doi 10.1524/zkri.219.5.278.32748
_journal_volume 219
_journal_year 2004
_chemical_formula_structural LiSc.91Fe.09Si2O6
_chemical_formula_sum 'Fe0.087 Li O6 Sc0.913 Si2'
_space_group_IT_number 15
_symmetry_space_group_name_Hall '-C 2yc'
_symmetry_space_group_name_H-M 'C 1 2/c 1'
_cell_angle_alpha 90
_cell_angle_beta 110.36
_cell_angle_gamma 90
_cell_length_a 9.794
_cell_length_b 8.917
_cell_length_c 5.351
_cell_volume 438.124
_cell_formula_units_Z 4
_database_code_amcsd 0011119
_exptl_crystal_density_diffrn 3.108
_cod_original_formula_sum 'Li (Sc.913 Fe.087) Si2 O6'
_cod_database_code 9008450
_amcsd_formula_title LiSc.91Fe.09Si2O6

loop_
_space_group_symop_operation_xyz
x,y,z
1/2+x,1/2+y,z
x,-y,1/2+z
1/2+x,1/2-y,1/2+z
-x,y,1/2-z
1/2-x,1/2+y,1/2-z
-x,-y,-z
1/2-x,1/2-y,-z

loop_
_atom_site_label
_atom_site_fract_x
_atom_site_fract_y
_atom_site_fract_z
_atom_site_occupancy
_atom_site_U_iso_or_equiv
Li 0.00000 0.25660 0.25000 1.00000 0.01920
Sc 0.00000 0.89523 0.25000 0.91300 0.00460
Fe 0.00000 0.89523 0.25000 0.08700 0.00460
Si 0.29873 0.08703 0.27668 1.00000 0.00460
O1 0.12042 0.08370 0.15720 1.00000 0.00600
O2 0.37025 0.24952 0.34320 1.00000 0.00960
O3 0.35470 0.00530 0.05700 1.00000 0.01090

loop_
_cod_related_entry_id
_cod_related_entry_database
_cod_related_entry_code
1 AMCSD 0011119
